data_1534407
loop_
_publ_author_name
'Abakumov, A.M.'
'Shpanchenko, R.V.'
'Rozova, M.G.'
'Mironov, A.V.'
'Antipov, E.V.'
'Bramnik, K.G.'

_publ_section_title
;
 Synthesis and crystal structure of the lithium perrhenate monohydrate Li
 Re O4 . (H2 O)
;
_journal_name_full 'Solid State Sciences'
_journal_page_first 581
_journal_page_last 586
_journal_volume 3
_journal_year 2001
_chemical_formula_sum 'H2 Li O5 Re'
_chemical_name_systematic 'Li (Re O4) (H2 O)'
_space_group_IT_number 14
_symmetry_space_group_name_Hall '-P 2yab'
_symmetry_space_group_name_H-M 'P 1 21/a 1'
_cell_angle_alpha 90
_cell_angle_beta 102.422
_cell_angle_gamma 90
_cell_formula_units_Z 4
_cell_length_a 5.6674
_cell_length_b 10.771
_cell_length_c 7.4738
_cell_volume 445.547
_citation_journal_id_ASTM SSSCFJ
_cod_data_source_file Abakumov_SSSCFJ_2001_58.cif
_cod_data_source_block H2Li1O5Re1
_cod_original_sg_symbol_Hall '-P 2ybc (z,y,-x)'
_cod_original_formula_sum 'H2 Li1 O5 Re1'
_cod_database_code 1534407

loop_
_symmetry_equiv_pos_as_xyz
x,y,z
-x+1/2,y+1/2,-z
-x,-y,-z
x-1/2,-y-1/2,z

loop_
_atom_site_label
_atom_site_type_symbol
_atom_site_fract_x
_atom_site_fract_y
_atom_site_fract_z
_atom_site_occupancy
_atom_site_U_iso_or_equiv
O1 O-2 0.467 0.1902 0.2803 1 0.0
Re1 Re+7 0.00137 0.1018 0.76043 1 0.0
O4 O-2 0.8211 0.0213 0.147 1 0.0
O2 O-2 0.0007 0.2135 0.928 1 0.0
O5 O-2 0.7124 0.0508 0.68 1 0.0
O3 O-2 0.1096 0.164 0.5825 1 0.0
Li1 Li+1 0.726 0.1997 0.125 1 0.0
